data_7046903
loop_
_publ_author_name
'Fassbender, J.'
'Schnakenburg, G.'
'Espinosa Ferao, A.'
'Streubel, R.'

_publ_section_title
;
 Effects of diminished steric protection at phosphorus on stability and
 reactivity of oxaphosphirane complexes.
;
_journal_issue 28
_journal_name_full 'Dalton transactions (Cambridge, England : 2003)'
_journal_page_first 9347
_journal_page_last 9354
_journal_paper_doi 10.1039/c8dt01979g
_journal_volume 47
_journal_year 2018
_chemical_formula_moiety 'C23 H11 F10 O7 P W'
_chemical_formula_sum 'C23 H11 F10 O7 P W'
_chemical_formula_weight 804.14
_chemical_name_systematic JF-85
_space_group_crystal_system monoclinic
_space_group_IT_number 14
_space_group_name_Hall '-P 2ybc'
_space_group_name_H-M_alt 'P 1 21/c 1'
_symmetry_space_group_name_Hall '-P 2ybc'
_symmetry_space_group_name_H-M 'P 1 21/c 1'
_atom_sites_solution_hydrogens geom
_atom_sites_solution_primary heavy
_audit_creation_date 2015-03-23
_audit_creation_method
;
Olex2 1.2
(compiled 2015.01.26 svn.r3150 for OlexSys, GUI svn.r4998)
;
_audit_update_record
;
2016-03-24 deposited with the CCDC.
2018-06-15 downloaded from the CCDC.
;
_cell_angle_alpha 90
_cell_angle_beta 108.059(4)
_cell_angle_gamma 90
_cell_formula_units_Z 4
_cell_length_a 11.2835(6)
_cell_length_b 13.5886(5)
_cell_length_c 17.7347(10)
_cell_measurement_reflns_used 8255
_cell_measurement_temperature 123
_cell_measurement_theta_max 28.54
_cell_measurement_theta_min 2.82
_cell_volume 2585.3(2)
_computing_molecular_graphics 'Olex2 (Dolomanov et al., 2009)'
_computing_publication_material 'Olex2 (Dolomanov et al., 2009)'
_computing_structure_refinement 'ShelXL (Sheldrick, 2008)'
_computing_structure_solution 'XS (Sheldrick, 2008)'
_diffrn_ambient_temperature 123(2)
_diffrn_detector 'image plate (34 cm diameter)'
_diffrn_detector_area_resol_mean 6.67
_diffrn_detector_type STOE
_diffrn_measured_fraction_theta_full 0.997
_diffrn_measured_fraction_theta_max 0.997
_diffrn_measurement_device '2-circle goniometer'
_diffrn_measurement_device_type 'STOE IPDS 2T'
_diffrn_measurement_method 'rotation method'
_diffrn_radiation_collimation '0.5 mm diameter, monocapillary'
_diffrn_radiation_monochromator 'plane graphite'
_diffrn_radiation_polarisn_norm 0
_diffrn_radiation_type MoK\a
_diffrn_radiation_wavelength 0.71073
_diffrn_reflns_av_R_equivalents 0.1152
_diffrn_reflns_av_unetI/netI 0.1256
_diffrn_reflns_Laue_measured_fraction_full 0.997
_diffrn_reflns_Laue_measured_fraction_max 0.997
_diffrn_reflns_limit_h_max 14
_diffrn_reflns_limit_h_min -12
_diffrn_reflns_limit_k_max 17
_diffrn_reflns_limit_k_min -17
_diffrn_reflns_limit_l_max 23
_diffrn_reflns_limit_l_min -23
_diffrn_reflns_number 22564
_diffrn_reflns_point_group_measured_fraction_full 0.997
_diffrn_reflns_point_group_measured_fraction_max 0.997
_diffrn_reflns_theta_full 26.000
_diffrn_reflns_theta_max 27.997
_diffrn_reflns_theta_min 2.843
_diffrn_source 'sealed X-ray tube, 12 x 0.4 mm long-fine focus'
_diffrn_source_current 40
_diffrn_source_power 2.00
_diffrn_source_voltage 50
_exptl_absorpt_coefficient_mu 4.645
_exptl_absorpt_correction_T_max 0.9133
_exptl_absorpt_correction_T_min 0.5323
_exptl_absorpt_correction_type integration
_exptl_absorpt_process_details 'STOE XRed'
_exptl_crystal_colour 'clear colourless'
_exptl_crystal_colour_lustre clear
_exptl_crystal_colour_primary colourless
_exptl_crystal_density_diffrn 2.066
_exptl_crystal_description plank
_exptl_crystal_F_000 1536
_exptl_crystal_size_max 0.12
_exptl_crystal_size_mid 0.03
_exptl_crystal_size_min 0.03
_refine_diff_density_max 2.338
_refine_diff_density_min -1.406
_refine_diff_density_rms 0.179
_refine_ls_extinction_method none
_refine_ls_goodness_of_fit_ref 0.864
_refine_ls_hydrogen_treatment constr
_refine_ls_matrix_type full
_refine_ls_number_parameters 382
_refine_ls_number_reflns 6227
_refine_ls_number_restraints 0
_refine_ls_restrained_S_all 0.864
_refine_ls_R_factor_all 0.1031
_refine_ls_R_factor_gt 0.0505
_refine_ls_shift/su_max 0.000
_refine_ls_shift/su_mean 0.000
_refine_ls_structure_factor_coef Fsqd
_refine_ls_weighting_details
;
 w=1/[\s^2^(Fo^2^)+(0.0378P)^2^]
 where P=(Fo^2^+2Fc^2^)/3
;
_refine_ls_weighting_scheme calc
_refine_ls_wR_factor_gt 0.0909
_refine_ls_wR_factor_ref 0.1020
_reflns_Friedel_coverage 0.000
_reflns_number_gt 3693
_reflns_number_total 6227
_reflns_threshold_expression 'I > 2\s(I)'
_cod_data_source_file c8dt01979g2.cif
_cod_data_source_block 3979
_cod_depositor_comments 'Adding full bibliography for 7046902--7046905.cif.'
_cod_database_code 7046903
_shelxl_version_number 2013-2
_shelx_space_group_comment
;
The symmetry employed for this shelxl refinement is uniquely defined
by the following loop, which should always be used as a source of
symmetry information in preference to the above space-group names.
They are only intended as comments.
;
_olex2_refinement_description
;
1. Fixed Uiso
 At 1.2 times of:
  All C(H) groups
 At 1.5 times of:
  All C(H,H,H) groups
2.a Ternary CH refined with riding coordinates:
 C1(H1), C2(H2)
2.b Idealised Me refined as rotating group:
 C16(H16A,H16B,H16C), C17(H17A,H17B,H17C), C18(H18A,H18B,H18C)
;
_olex2_submission_special_instructions 'No special instructions were received'

loop_
_space_group_symop_operation_xyz
'x, y, z'
'-x, y+1/2, -z+1/2'
'-x, -y, -z'
'x, -y-1/2, z-1/2'

loop_
_atom_site_label
_atom_site_type_symbol
_atom_site_fract_x
_atom_site_fract_y
_atom_site_fract_z
_atom_site_U_iso_or_equiv
_atom_site_adp_type
_atom_site_occupancy
_atom_site_site_symmetry_order
_atom_site_calc_flag
_atom_site_refinement_flags_posn
W W 0.16539(3) 0.84762(3) 0.18104(2) 0.02870(9) Uani 1 1 d .
P P 0.01284(18) 0.83962(19) 0.25489(11) 0.0290(4) Uani 1 1 d .
F1 F -0.3302(5) 0.9197(4) 0.2977(3) 0.0405(12) Uani 1 1 d .
F2 F -0.5319(5) 1.0308(4) 0.2757(3) 0.0428(12) Uani 1 1 d .
F3 F -0.6213(4) 1.1404(4) 0.1407(3) 0.0424(12) Uani 1 1 d .
F4 F -0.5049(5) 1.1343(4) 0.0284(3) 0.0526(15) Uani 1 1 d .
F5 F -0.3037(5) 1.0181(4) 0.0483(3) 0.0483(14) Uani 1 1 d .
F6 F -0.4582(5) 0.7404(4) 0.2001(3) 0.0387(12) Uani 1 1 d .
F7 F -0.6228(4) 0.6415(5) 0.0826(3) 0.0485(13) Uani 1 1 d .
F8 F -0.5578(5) 0.5784(4) -0.0446(3) 0.0491(13) Uani 1 1 d .
F9 F -0.3247(5) 0.6140(4) -0.0513(3) 0.0546(15) Uani 1 1 d .
F10 F -0.1599(5) 0.7143(4) 0.0639(3) 0.0479(14) Uani 1 1 d .
O1 O -0.0892(5) 0.9306(4) 0.2361(3) 0.0318(13) Uani 1 1 d .
O2 O -0.0902(5) 0.7519(4) 0.2242(3) 0.0320(13) Uani 1 1 d .
O3 O 0.3570(5) 0.8637(5) 0.0844(3) 0.0416(15) Uani 1 1 d .
O4 O 0.1874(6) 1.0771(5) 0.2183(4) 0.0515(17) Uani 1 1 d .
O5 O -0.0497(6) 0.8991(5) 0.0206(4) 0.0509(17) Uani 1 1 d .
O6 O 0.1295(7) 0.6195(6) 0.1453(5) 0.056(2) Uani 1 1 d .
O7 O 0.4109(6) 0.7962(5) 0.3218(4) 0.0462(16) Uani 1 1 d .
C1 C -0.2021(7) 0.8969(6) 0.1779(5) 0.0294(18) Uani 1 1 d .
H1 H -0.1882 0.8965 0.1249 0.035 Uiso 1 1 calc R
C2 C -0.2168(7) 0.7893(6) 0.2018(5) 0.0297(18) Uani 1 1 d .
H2 H -0.2471 0.7888 0.2492 0.036 Uiso 1 1 calc R
C3 C -0.3106(7) 0.9634(6) 0.1732(5) 0.0286(17) Uani 1 1 d .
C4 C -0.3708(8) 0.9721(6) 0.2307(4) 0.0305(18) Uani 1 1 d .
C5 C -0.4749(8) 1.0297(6) 0.2196(5) 0.0342(19) Uani 1 1 d .
C6 C -0.5215(8) 1.0841(6) 0.1514(5) 0.0337(18) Uani 1 1 d .
C7 C -0.4617(8) 1.0796(7) 0.0947(5) 0.038(2) Uani 1 1 d .
C8 C -0.3604(8) 1.0209(7) 0.1054(5) 0.0349(19) Uani 1 1 d .
C9 C -0.3045(7) 0.7297(6) 0.1361(5) 0.0281(17) Uani 1 1 d .
C10 C -0.4231(8) 0.7093(7) 0.1381(5) 0.0335(19) Uani 1 1 d .
C11 C -0.5090(7) 0.6587(7) 0.0781(4) 0.0347(17) Uani 1 1 d .
C12 C -0.4743(8) 0.6289(6) 0.0147(5) 0.037(2) Uani 1 1 d .
C13 C -0.3550(8) 0.6470(8) 0.0104(4) 0.0382(18) Uani 1 1 d .
C14 C -0.2738(8) 0.6974(6) 0.0708(5) 0.0322(19) Uani 1 1 d .
C15 C 0.0632(7) 0.8368(8) 0.3652(4) 0.041(2) Uani 1 1 d .
C16 C 0.1360(9) 0.9311(8) 0.3940(5) 0.049(3) Uani 1 1 d .
H16A H 0.2080 0.9339 0.3743 0.073 Uiso 1 1 calc GR
H16B H 0.1649 0.9321 0.4521 0.073 Uiso 1 1 calc GR
H16C H 0.0821 0.9880 0.3742 0.073 Uiso 1 1 calc GR
C17 C -0.0521(9) 0.8309(10) 0.3949(5) 0.055(3) Uani 1 1 d .
H17A H -0.1023 0.8907 0.3793 0.083 Uiso 1 1 calc GR
H17B H -0.0245 0.8250 0.4529 0.083 Uiso 1 1 calc GR
H17C H -0.1024 0.7734 0.3715 0.083 Uiso 1 1 calc GR
C18 C 0.1391(11) 0.7422(9) 0.3926(6) 0.056(3) Uani 1 1 d .
H18A H 0.0905 0.6854 0.3659 0.084 Uiso 1 1 calc GR
H18B H 0.1582 0.7350 0.4501 0.084 Uiso 1 1 calc GR
H18C H 0.2169 0.7459 0.3791 0.084 Uiso 1 1 calc GR
C19 C 0.2854(8) 0.8572(7) 0.1187(5) 0.0349(18) Uani 1 1 d .
C20 C 0.1789(8) 0.9942(7) 0.2044(5) 0.035(2) Uani 1 1 d .
C21 C 0.0253(9) 0.8791(6) 0.0795(6) 0.037(2) Uani 1 1 d .
C22 C 0.1434(8) 0.7014(7) 0.1593(5) 0.0319(19) Uani 1 1 d .
C23 C 0.3200(9) 0.8163(6) 0.2748(5) 0.034(2) Uani 1 1 d .

loop_
_atom_site_aniso_label
_atom_site_aniso_U_11
_atom_site_aniso_U_22
_atom_site_aniso_U_33
_atom_site_aniso_U_23
_atom_site_aniso_U_13
_atom_site_aniso_U_12
W 0.02499(14) 0.03126(16) 0.02996(14) -0.0004(2) 0.00868(10) -0.0011(2)
P 0.0218(9) 0.0354(12) 0.0276(9) 0.0031(10) 0.0046(7) 0.0023(10)
F1 0.041(3) 0.055(3) 0.025(2) 0.013(2) 0.010(2) 0.010(2)
F2 0.042(3) 0.050(3) 0.044(3) -0.003(2) 0.025(2) 0.001(3)
F3 0.028(2) 0.046(3) 0.052(3) 0.004(3) 0.012(2) 0.007(3)
F4 0.052(3) 0.057(4) 0.048(3) 0.023(3) 0.014(2) 0.020(3)
F5 0.049(3) 0.062(4) 0.040(3) 0.019(3) 0.023(3) 0.018(3)
F6 0.033(3) 0.048(3) 0.037(3) -0.002(2) 0.014(2) -0.004(2)
F7 0.025(2) 0.064(4) 0.051(3) 0.001(3) 0.003(2) -0.005(3)
F8 0.041(3) 0.052(4) 0.040(3) -0.004(2) -0.008(2) -0.007(3)
F9 0.057(4) 0.070(4) 0.035(3) -0.012(2) 0.012(3) -0.003(3)
F10 0.037(3) 0.067(4) 0.045(3) -0.014(3) 0.021(2) -0.014(3)
O1 0.030(3) 0.034(3) 0.031(3) -0.002(2) 0.009(2) 0.001(3)
O2 0.024(3) 0.034(3) 0.035(3) 0.005(2) 0.005(2) 0.003(3)
O3 0.031(3) 0.050(4) 0.044(3) 0.009(3) 0.013(3) 0.005(3)
O4 0.045(4) 0.043(4) 0.077(5) -0.014(3) 0.033(4) 0.004(3)
O5 0.042(4) 0.065(5) 0.037(4) 0.009(3) 0.000(3) -0.009(3)
O6 0.059(5) 0.042(4) 0.071(5) 0.006(4) 0.029(4) 0.002(4)
O7 0.032(4) 0.062(5) 0.040(4) -0.004(3) 0.005(3) 0.003(3)
C1 0.025(4) 0.036(5) 0.026(4) -0.002(3) 0.006(3) 0.003(4)
C2 0.023(4) 0.034(5) 0.031(4) -0.003(3) 0.007(3) 0.004(3)
C3 0.030(5) 0.019(4) 0.036(4) 0.000(3) 0.010(4) 0.000(3)
C4 0.033(5) 0.030(5) 0.025(4) 0.001(3) 0.004(3) 0.001(4)
C5 0.034(5) 0.034(5) 0.034(4) -0.007(4) 0.010(4) 0.002(4)
C6 0.025(4) 0.032(5) 0.042(5) 0.001(4) 0.008(4) 0.006(4)
C7 0.034(5) 0.040(5) 0.034(4) 0.009(4) 0.005(4) 0.000(4)
C8 0.034(5) 0.042(5) 0.031(4) 0.007(4) 0.014(4) 0.001(4)
C9 0.021(4) 0.030(4) 0.030(4) -0.001(3) 0.003(3) -0.003(3)
C10 0.030(4) 0.040(5) 0.028(4) 0.006(4) 0.006(3) 0.011(4)
C11 0.027(4) 0.035(5) 0.038(4) 0.007(4) 0.003(3) -0.005(4)
C12 0.038(5) 0.031(5) 0.035(4) 0.000(3) -0.001(4) -0.002(4)
C13 0.042(5) 0.044(5) 0.027(4) 0.001(4) 0.008(3) -0.002(5)
C14 0.029(4) 0.035(5) 0.034(4) 0.008(4) 0.012(4) 0.005(4)
C15 0.023(4) 0.070(7) 0.026(4) 0.003(4) -0.001(3) -0.002(5)
C16 0.034(5) 0.078(8) 0.030(5) -0.011(5) 0.002(4) 0.001(5)
C17 0.042(5) 0.100(10) 0.024(4) 0.004(5) 0.011(4) 0.007(6)
C18 0.048(6) 0.080(8) 0.037(5) 0.020(5) 0.008(5) 0.023(6)
C19 0.039(4) 0.024(5) 0.048(5) 0.005(4) 0.022(4) -0.001(4)
C20 0.029(5) 0.041(6) 0.040(5) -0.003(4) 0.015(4) 0.006(4)
C21 0.039(5) 0.031(5) 0.045(5) 0.003(4) 0.019(4) -0.011(4)
C22 0.032(5) 0.031(5) 0.035(5) 0.003(4) 0.014(4) 0.005(4)
C23 0.036(5) 0.040(5) 0.027(4) -0.003(3) 0.009(4) 0.001(4)

loop_
_atom_type_symbol
_atom_type_description
_atom_type_scat_dispersion_real
_atom_type_scat_dispersion_imag
_atom_type_scat_source
C C 0.0033 0.0016 'International Tables Vol C Tables 4.2.6.8 and 6.1.1.4'
H H 0.0000 0.0000 'International Tables Vol C Tables 4.2.6.8 and 6.1.1.4'
F F 0.0171 0.0103 'International Tables Vol C Tables 4.2.6.8 and 6.1.1.4'
O O 0.0106 0.0060 'International Tables Vol C Tables 4.2.6.8 and 6.1.1.4'
P P 0.1023 0.0942 'International Tables Vol C Tables 4.2.6.8 and 6.1.1.4'
W W -0.8490 6.8722 'International Tables Vol C Tables 4.2.6.8 and 6.1.1.4'

loop_
_geom_angle_atom_site_label_1
_geom_angle_atom_site_label_2
_geom_angle_atom_site_label_3
_geom_angle
C19 W P 178.1(3)
C19 W C20 91.6(3)
C19 W C21 88.3(3)
C19 W C22 91.3(3)
C19 W C23 84.9(3)
C20 W P 87.4(2)
C20 W C21 87.9(3)
C20 W C23 92.7(3)
C21 W P 90.0(2)
C21 W C23 173.1(3)
C22 W P 89.6(2)
C22 W C20 177.0(3)
C22 W C21 91.3(3)
C22 W C23 88.5(3)
C23 W P 96.8(2)
O1 P W 114.7(2)
O1 P C15 101.2(4)
O2 P W 113.4(2)
O2 P O1 95.7(3)
O2 P C15 106.8(4)
C15 P W 121.5(3)
C1 O1 P 108.2(5)
C2 O2 P 111.9(5)
O1 C1 H1 108.3
O1 C1 C2 104.5(6)
O1 C1 C3 111.9(7)
C2 C1 H1 108.3
C3 C1 H1 108.3
C3 C1 C2 115.4(7)
O2 C2 C1 103.1(6)
O2 C2 H2 109.3
O2 C2 C9 112.2(6)
C1 C2 H2 109.3
C9 C2 C1 113.3(7)
C9 C2 H2 109.3
C4 C3 C1 125.7(7)
C4 C3 C8 115.1(7)
C8 C3 C1 119.2(7)
F1 C4 C3 119.6(7)
F1 C4 C5 118.2(7)
C5 C4 C3 122.2(7)
F2 C5 C4 119.1(7)
F2 C5 C6 120.3(7)
C4 C5 C6 120.6(7)
F3 C6 C5 120.8(7)
F3 C6 C7 120.6(7)
C7 C6 C5 118.6(8)
F4 C7 C6 119.1(8)
F4 C7 C8 120.5(7)
C8 C7 C6 120.5(8)
F5 C8 C3 118.0(7)
F5 C8 C7 118.9(7)
C7 C8 C3 123.1(7)
C10 C9 C2 119.9(7)
C10 C9 C14 117.1(7)
C14 C9 C2 122.9(7)
F6 C10 C9 119.4(8)
F6 C10 C11 118.1(7)
C9 C10 C11 122.5(7)
F7 C11 C10 120.1(7)
F7 C11 C12 121.8(7)
C12 C11 C10 118.1(7)
F8 C12 C11 118.7(8)
F8 C12 C13 119.7(8)
C11 C12 C13 121.5(8)
F9 C13 C12 119.2(8)
F9 C13 C14 122.7(8)
C14 C13 C12 118.2(7)
F10 C14 C9 121.1(8)
F10 C14 C13 116.3(7)
C13 C14 C9 122.6(8)
C16 C15 P 107.0(6)
C16 C15 C17 110.6(9)
C16 C15 C18 114.1(7)
C17 C15 P 110.1(5)
C18 C15 P 107.9(7)
C18 C15 C17 107.1(9)
C15 C16 H16A 109.5
C15 C16 H16B 109.5
C15 C16 H16C 109.5
H16A C16 H16B 109.5
H16A C16 H16C 109.5
H16B C16 H16C 109.5
C15 C17 H17A 109.5
C15 C17 H17B 109.5
C15 C17 H17C 109.5
H17A C17 H17B 109.5
H17A C17 H17C 109.5
H17B C17 H17C 109.5
C15 C18 H18A 109.5
C15 C18 H18B 109.5
C15 C18 H18C 109.5
H18A C18 H18B 109.5
H18A C18 H18C 109.5
H18B C18 H18C 109.5
O3 C19 W 178.2(8)
O4 C20 W 179.3(9)
O5 C21 W 176.7(7)
O6 C22 W 178.5(9)
O7 C23 W 173.6(7)

loop_
_geom_bond_atom_site_label_1
_geom_bond_atom_site_label_2
_geom_bond_distance
W P 2.4673(19)
W C19 2.001(8)
W C20 2.031(10)
W C21 2.040(10)
W C22 2.025(10)
W C23 2.047(9)
P O1 1.651(6)
P O2 1.636(6)
P C15 1.861(8)
F1 C4 1.338(9)
F2 C5 1.341(9)
F3 C6 1.325(9)
F4 C7 1.349(10)
F5 C8 1.357(9)
F6 C10 1.349(9)
F7 C11 1.332(9)
F8 C12 1.361(9)
F9 C13 1.321(9)
F10 C14 1.347(10)
O1 C1 1.443(10)
O2 C2 1.451(9)
O3 C19 1.155(9)
O4 C20 1.151(10)
O5 C21 1.154(11)
O6 C22 1.140(10)
O7 C23 1.136(10)
C1 H1 1.0000
C1 C2 1.546(11)
C1 C3 1.503(11)
C2 H2 1.0000
C2 C9 1.509(11)
C3 C4 1.394(11)
C3 C8 1.397(12)
C4 C5 1.374(12)
C5 C6 1.376(12)
C6 C7 1.376(12)
C7 C8 1.357(12)
C9 C10 1.377(11)
C9 C14 1.380(11)
C10 C11 1.380(12)
C11 C12 1.362(12)
C12 C13 1.394(12)
C13 C14 1.359(12)
C15 C16 1.522(14)
C15 C17 1.550(11)
C15 C18 1.537(14)
C16 H16A 0.9800
C16 H16B 0.9800
C16 H16C 0.9800
C17 H17A 0.9800
C17 H17B 0.9800
C17 H17C 0.9800
C18 H18A 0.9800
C18 H18B 0.9800
C18 H18C 0.9800

loop_
_geom_torsion_atom_site_label_1
_geom_torsion_atom_site_label_2
_geom_torsion_atom_site_label_3
_geom_torsion_atom_site_label_4
_geom_torsion
W P O1 C1 97.3(5)
W P O2 C2 -124.4(4)
W P C15 C16 60.2(7)
W P C15 C17 -179.5(6)
W P C15 C18 -63.0(8)
P O1 C1 C2 39.1(6)
P O1 C1 C3 164.6(5)
P O2 C2 C1 26.5(6)
P O2 C2 C9 148.8(6)
F1 C4 C5 F2 -0.3(12)
F1 C4 C5 C6 -179.2(8)
F2 C5 C6 F3 1.6(13)
F2 C5 C6 C7 -178.8(8)
F3 C6 C7 F4 1.0(13)
F3 C6 C7 C8 -179.2(8)
F4 C7 C8 F5 -0.2(13)
F4 C7 C8 C3 179.3(9)
F6 C10 C11 F7 -0.2(13)
F6 C10 C11 C12 178.8(8)
F7 C11 C12 F8 -1.5(13)
F7 C11 C12 C13 -179.9(9)
F8 C12 C13 F9 -0.4(13)
F8 C12 C13 C14 -179.8(8)
F9 C13 C14 F10 1.4(14)
F9 C13 C14 C9 -178.4(8)
O1 P O2 C2 -4.4(5)
O1 P C15 C16 -68.1(6)
O1 P C15 C17 52.1(9)
O1 P C15 C18 168.7(7)
O1 C1 C2 O2 -40.5(7)
O1 C1 C2 C9 -162.0(6)
O1 C1 C3 C4 -71.0(10)
O1 C1 C3 C8 110.7(9)
O2 P O1 C1 -21.6(5)
O2 P C15 C16 -167.6(6)
O2 P C15 C17 -47.4(9)
O2 P C15 C18 69.1(7)
O2 C2 C9 C10 140.1(8)
O2 C2 C9 C14 -42.9(11)
C1 C2 C9 C10 -103.7(9)
C1 C2 C9 C14 73.4(10)
C1 C3 C4 F1 1.4(13)
C1 C3 C4 C5 -175.4(8)
C1 C3 C8 F5 -3.5(12)
C1 C3 C8 C7 177.0(8)
C2 C1 C3 C4 48.3(11)
C2 C1 C3 C8 -130.0(8)
C2 C9 C10 F6 -2.0(12)
C2 C9 C10 C11 177.3(8)
C2 C9 C14 F10 2.8(13)
C2 C9 C14 C13 -177.4(9)
C3 C1 C2 O2 -163.8(6)
C3 C1 C2 C9 74.7(8)
C3 C4 C5 F2 176.6(8)
C3 C4 C5 C6 -2.3(13)
C4 C3 C8 F5 178.0(7)
C4 C3 C8 C7 -1.5(13)
C4 C5 C6 F3 -179.4(8)
C4 C5 C6 C7 0.1(13)
C5 C6 C7 F4 -178.6(8)
C5 C6 C7 C8 1.3(14)
C6 C7 C8 F5 180.0(8)
C6 C7 C8 C3 -0.6(15)
C8 C3 C4 F1 179.8(8)
C8 C3 C4 C5 2.9(13)
C9 C10 C11 F7 -179.5(8)
C9 C10 C11 C12 -0.5(14)
C10 C9 C14 F10 179.9(8)
C10 C9 C14 C13 -0.3(13)
C10 C11 C12 F8 179.6(8)
C10 C11 C12 C13 1.2(14)
C11 C12 C13 F9 178.0(9)
C11 C12 C13 C14 -1.4(14)
C12 C13 C14 F10 -179.3(8)
C12 C13 C14 C9 0.9(14)
C14 C9 C10 F6 -179.2(7)
C14 C9 C10 C11 0.1(13)
C15 P O1 C1 -130.0(5)
C15 P O2 C2 99.2(6)
